data_4319688
loop_
_publ_author_name
'Narcis Avarvari'
'Eric Faulques'
'Marc Fourmigu\'e'

_publ_section_title
;
 Two Successive Single Crystal Phase Transitions Involving the
 Coordination Sphere of Antimony in PhSb(dmit), the First
 Organo-Antimony(III) Dithiolene Complex
;
_journal_name_full 'Inorganic Chemistry'
_journal_page_first 2570
_journal_page_last 2577
_journal_paper_doi 10.1021/ic001439v
_journal_volume 40
_journal_year 2001
_chemical_formula_sum 'C13 H13 O S5 Sb'
_chemical_formula_weight 467.28
_chemical_name_systematic
; 
 ? 
;
_space_group_IT_number 4
_symmetry_cell_setting monoclinic
_symmetry_space_group_name_Hall 'P 2yb'
_symmetry_space_group_name_H-M 'P 1 21 1'
_atom_sites_solution_hydrogens geom
_atom_sites_solution_primary direct
_atom_sites_solution_secondary difmap
_audit_creation_method SHELXL-97
_cell_angle_alpha 90.00
_cell_angle_beta 107.01(3)
_cell_angle_gamma 90.00
_cell_formula_units_Z 4
_cell_length_a 12.613(3)
_cell_length_b 8.9876(18)
_cell_length_c 15.109(3)
_cell_measurement_reflns_used 7997
_cell_measurement_temperature 85(2)
_cell_measurement_theta_max 52.1
_cell_measurement_theta_min 3.3
_cell_volume 1637.8(7)
_computing_cell_refinement 'SELECT, CELL [STOE-IPDS]'
_computing_data_collection 'EXPOSE [STOE-IPDS]'
_computing_data_reduction 'INTEGRATE [STOE-IPDS]'
_computing_structure_refinement 'SHELXL-97 (Sheldrick, 1997)'
_computing_structure_solution 'SHELXS-97 (Sheldrick, 1990)'
_diffrn_ambient_temperature 85(2)
_diffrn_detector_area_resol_mean 6.66
_diffrn_measured_fraction_theta_full 0.994
_diffrn_measured_fraction_theta_max 0.994
_diffrn_measurement_device_type STOE-IPDS
_diffrn_measurement_method 'Oscillation, Phi. incr. = 0.7'
_diffrn_radiation_monochromator graphite
_diffrn_radiation_source 'fine-focus sealed tube'
_diffrn_radiation_type MoK\a
_diffrn_radiation_wavelength 0.71073
_diffrn_reflns_av_R_equivalents 0.0000
_diffrn_reflns_av_sigmaI/netI 0.0415
_diffrn_reflns_limit_h_max 14
_diffrn_reflns_limit_h_min -15
_diffrn_reflns_limit_k_max 10
_diffrn_reflns_limit_k_min -10
_diffrn_reflns_limit_l_max 18
_diffrn_reflns_limit_l_min 0
_diffrn_reflns_number 6078
_diffrn_reflns_theta_full 25.70
_diffrn_reflns_theta_max 25.70
_diffrn_reflns_theta_min 1.86
_exptl_absorpt_coefficient_mu 2.313
_exptl_absorpt_correction_T_max 0.86021
_exptl_absorpt_correction_T_min 0.5565
_exptl_absorpt_correction_type psi-scan
_exptl_absorpt_process_details shelxl
_exptl_crystal_colour red
_exptl_crystal_density_diffrn 1.895
_exptl_crystal_density_meas ?
_exptl_crystal_density_method 'not measured'
_exptl_crystal_description prism
_exptl_crystal_F_000 920
_exptl_crystal_size_max 0.21
_exptl_crystal_size_mid 0.15
_exptl_crystal_size_min 0.06
_refine_diff_density_max 1.068
_refine_diff_density_min -1.090
_refine_diff_density_rms 0.131
_refine_ls_abs_structure_details 'Flack H D (1983), Acta Cryst. A39, 876-881'
_refine_ls_abs_structure_Flack 0.38(2)
_refine_ls_extinction_method none
_refine_ls_goodness_of_fit_ref 0.983
_refine_ls_hydrogen_treatment mixed
_refine_ls_matrix_type full
_refine_ls_number_parameters 362
_refine_ls_number_reflns 6078
_refine_ls_number_restraints 1
_refine_ls_restrained_S_all 0.983
_refine_ls_R_factor_all 0.0411
_refine_ls_R_factor_gt 0.0352
_refine_ls_shift/su_max 0.001
_refine_ls_shift/su_mean 0.000
_refine_ls_structure_factor_coef Fsqd
_refine_ls_weighting_details 'calc w=1/[\s^2^(Fo^2^)+(0.0567P)^2^+0.0000P] where P=(Fo^2^+2Fc^2^)/3'
_refine_ls_weighting_scheme calc
_refine_ls_wR_factor_gt 0.0796
_refine_ls_wR_factor_ref 0.0813
_reflns_number_gt 5487
_reflns_number_total 6078
_reflns_threshold_expression >2sigma(I)
_cod_data_source_file ic001439v_2.cif
_cod_data_source_block PhSb(dmit)_85K
_cod_depositor_comments
;
The following automatic conversions were performed:

'_exptl_absorpt_correction_type' value 'Psi-scan' changed to
'psi-scan' according to the built-in table from CIF Core dictionary
named 'cif_core.dic' version 2.4.1 from 2010-06-29.

Automatic conversion script
Id: cif_fix_values 1646 2011-03-28 12:23:43Z adriana 

The following automatic conversions were performed:

'_exptl_crystal_density_meas' value 'not measured' was changed to '?'
- the value is perceived as not measured.

Automatic conversion script
Id: cif_fix_values 3008 2015-01-20 13:52:24Z robertas 
;
_cod_original_cell_volume 1637.8(6)
_cod_database_code 4319688

loop_
_symmetry_equiv_pos_as_xyz
'x, y, z'
'-x, y+1/2, -z'

loop_
_atom_site_label
_atom_site_type_symbol
_atom_site_fract_x
_atom_site_fract_y
_atom_site_fract_z
_atom_site_U_iso_or_equiv
_atom_site_adp_type
_atom_site_occupancy
_atom_site_symmetry_multiplicity
_atom_site_calc_flag
_atom_site_refinement_flags
_atom_site_disorder_assembly
_atom_site_disorder_group
Sb1 Sb 0.32408(3) 0.34013(4) 0.17553(3) 0.00675(11) Uani 1 1 d . . .
Sb2 Sb -0.34239(3) 0.45162(4) 0.30521(3) 0.00751(11) Uani 1 1 d . . .
S1 S 0.45946(14) 0.20526(19) 0.11402(12) 0.0084(4) Uani 1 1 d . . .
S2 S 0.25827(14) 0.08546(19) 0.21052(12) 0.0090(3) Uani 1 1 d . . .
S3 S 0.49255(13) -0.11751(17) 0.08592(11) 0.0083(3) Uani 1 1 d . . .
S4 S 0.31477(14) -0.21770(19) 0.15490(13) 0.0097(4) Uani 1 1 d . . .
S5 S 0.45073(14) -0.4412(2) 0.08746(12) 0.0116(3) Uani 1 1 d . . .
S6 S -0.27537(14) 0.70666(19) 0.27453(12) 0.0107(4) Uani 1 1 d . . .
S7 S -0.46597(14) 0.5836(2) 0.38144(13) 0.0107(4) Uani 1 1 d . . .
S8 S -0.34627(14) 1.0110(2) 0.31636(12) 0.0088(4) Uani 1 1 d . . .
S9 S -0.50889(13) 0.90609(18) 0.40135(11) 0.0087(3) Uani 1 1 d . . .
S10 S -0.47976(14) 1.2316(2) 0.38890(11) 0.0105(3) Uani 1 1 d . . .
O1 O 0.1744(4) 0.4087(5) 0.2823(3) 0.0136(10) Uani 1 1 d . . .
O2 O -0.1936(4) 0.4253(6) 0.2009(3) 0.0184(12) Uani 1 1 d . . .
C1 C 0.4174(5) 0.0204(7) 0.1232(4) 0.0068(14) Uani 1 1 d . . .
C2 C 0.3363(5) -0.0254(8) 0.1583(5) 0.0096(15) Uani 1 1 d . . .
C3 C 0.4210(6) -0.2670(8) 0.1091(5) 0.0106(14) Uani 1 1 d . . .
C4 C 0.1916(5) 0.3551(8) 0.0468(4) 0.0109(13) Uani 1 1 d . . .
C5 C 0.0981(5) 0.4394(9) 0.0479(4) 0.0139(14) Uani 1 1 d . . .
H5 H 0.0963 0.4888 0.1015 0.017 Uiso 1 1 calc R . .
C6 C 0.0078(5) 0.4489(9) -0.0320(5) 0.0185(15) Uani 1 1 d . . .
H6 H -0.0536 0.5059 -0.0318 0.022 Uiso 1 1 calc R . .
C7 C 0.0095(6) 0.3738(8) -0.1113(5) 0.0164(15) Uani 1 1 d . . .
H7 H -0.0517 0.3782 -0.1636 0.020 Uiso 1 1 calc R . .
C8 C 0.1019(6) 0.2917(8) -0.1135(5) 0.0181(16) Uani 1 1 d . . .
H8 H 0.1031 0.2426 -0.1674 0.022 Uiso 1 1 calc R . .
C9 C 0.1936(6) 0.2832(8) -0.0340(5) 0.0138(15) Uani 1 1 d . . .
H9 H 0.2560 0.2292 -0.0355 0.017 Uiso 1 1 calc R . .
C10 C -0.3590(5) 0.8160(8) 0.3227(4) 0.0089(14) Uani 1 1 d . . .
C11 C -0.4344(5) 0.7683(7) 0.3636(4) 0.0076(14) Uani 1 1 d . . .
C12 C -0.4455(6) 1.0578(8) 0.3690(4) 0.0092(14) Uani 1 1 d . . .
C13 C -0.2085(5) 0.4036(7) 0.4307(4) 0.0080(13) Uani 1 1 d . . .
C14 C -0.1991(6) 0.4709(8) 0.5167(5) 0.0153(15) Uani 1 1 d . . .
H14 H -0.2514 0.5406 0.5219 0.018 Uiso 1 1 calc R . .
C15 C -0.1122(6) 0.4338(8) 0.5937(5) 0.0199(16) Uani 1 1 d . . .
H15 H -0.1066 0.4776 0.6507 0.024 Uiso 1 1 calc R . .
C16 C -0.0338(5) 0.3314(9) 0.5854(5) 0.0200(16) Uani 1 1 d . . .
H16 H 0.0259 0.3096 0.6367 0.024 Uiso 1 1 calc R . .
C17 C -0.0424(6) 0.2606(8) 0.5020(5) 0.0207(16) Uani 1 1 d . . .
H17 H 0.0094 0.1895 0.4976 0.025 Uiso 1 1 calc R . .
C18 C -0.1304(6) 0.2982(8) 0.4248(5) 0.0164(15) Uani 1 1 d . . .
H18 H -0.1368 0.2518 0.3685 0.020 Uiso 1 1 calc R . .
C19 C 0.1966(6) 0.5623(8) 0.3124(5) 0.0170(15) Uani 1 1 d . . .
H19A H 0.1286 0.6199 0.2961 0.020 Uiso 1 1 calc R . .
H19B H 0.2482 0.6075 0.2837 0.020 Uiso 1 1 calc R . .
C20 C 0.2464(6) 0.5558(8) 0.4164(5) 0.0153(14) Uani 1 1 d . . .
H20A H 0.2300 0.6453 0.4458 0.018 Uiso 1 1 calc R . .
H20B H 0.3261 0.5416 0.4335 0.018 Uiso 1 1 calc R . .
C21 C 0.1882(5) 0.4202(7) 0.4416(4) 0.0131(14) Uani 1 1 d . . .
H21A H 0.2298 0.3787 0.5008 0.016 Uiso 1 1 calc R . .
H21B H 0.1137 0.4441 0.4429 0.016 Uiso 1 1 calc R . .
C22 C 0.1869(6) 0.3150(7) 0.3621(5) 0.0145(14) Uani 1 1 d . . .
H22A H 0.2556 0.2592 0.3756 0.017 Uiso 1 1 calc R . .
H22B H 0.1257 0.2456 0.3516 0.017 Uiso 1 1 calc R . .
C23 C -0.2471(6) 0.3554(9) 0.1133(5) 0.0226(16) Uani 1 1 d . . .
H23A H -0.2415 0.4176 0.0624 0.027 Uiso 1 1 calc R . .
H23B H -0.3249 0.3374 0.1068 0.027 Uiso 1 1 calc R . .
C24 C -0.1862(8) 0.2108(11) 0.1147(7) 0.047(3) Uani 1 1 d . . .
H24A H -0.1781 0.1887 0.0542 0.057 Uiso 1 1 calc R . .
H24B H -0.2251 0.1293 0.1336 0.057 Uiso 1 1 calc R . .
C25 C -0.0723(6) 0.2370(8) 0.1862(5) 0.0177(15) Uani 1 1 d . . .
H25A H -0.0604 0.1679 0.2375 0.021 Uiso 1 1 calc R . .
H25B H -0.0129 0.2254 0.1579 0.021 Uiso 1 1 calc R . .
C26 C -0.0776(5) 0.3955(7) 0.2185(5) 0.0143(14) Uani 1 1 d . . .
H26A H -0.0388 0.4051 0.2839 0.017 Uiso 1 1 calc R . .
H26B H -0.0448 0.4636 0.1841 0.017 Uiso 1 1 calc R . .

loop_
_atom_site_aniso_label
_atom_site_aniso_U_11
_atom_site_aniso_U_22
_atom_site_aniso_U_33
_atom_site_aniso_U_23
_atom_site_aniso_U_13
_atom_site_aniso_U_12
Sb1 0.00795(19) 0.0047(2) 0.00725(19) -0.00057(17) 0.00169(16) 0.00107(16)
Sb2 0.00766(19) 0.0058(2) 0.0085(2) -0.00065(17) 0.00156(16) 0.00056(16)
S1 0.0094(8) 0.0040(9) 0.0133(8) -0.0011(6) 0.0053(7) -0.0007(6)
S2 0.0100(8) 0.0062(9) 0.0130(8) -0.0016(6) 0.0069(7) 0.0005(6)
S3 0.0118(8) 0.0046(8) 0.0097(7) 0.0007(6) 0.0049(6) 0.0004(6)
S4 0.0128(8) 0.0059(8) 0.0122(8) -0.0006(7) 0.0064(7) -0.0009(6)
S5 0.0194(9) 0.0039(8) 0.0144(9) -0.0002(7) 0.0094(7) 0.0005(7)
S6 0.0111(8) 0.0072(9) 0.0148(8) 0.0018(7) 0.0055(7) 0.0011(7)
S7 0.0113(8) 0.0043(9) 0.0187(9) 0.0003(7) 0.0081(7) -0.0011(6)
S8 0.0108(8) 0.0046(8) 0.0108(8) 0.0011(6) 0.0030(7) -0.0015(6)
S9 0.0110(8) 0.0055(8) 0.0108(8) 0.0001(6) 0.0049(7) 0.0002(6)
S10 0.0163(8) 0.0033(8) 0.0124(8) -0.0006(7) 0.0048(7) -0.0004(7)
O1 0.019(2) 0.013(2) 0.008(2) 0.0007(18) 0.003(2) 0.0010(19)
O2 0.013(2) 0.028(3) 0.014(2) -0.008(2) 0.004(2) -0.002(2)
C1 0.008(3) 0.006(3) 0.005(3) 0.001(2) -0.001(3) 0.001(2)
C2 0.005(3) 0.011(4) 0.010(3) 0.003(3) -0.002(3) -0.004(3)
C3 0.014(3) 0.005(3) 0.010(3) 0.005(3) -0.001(3) 0.002(3)
C4 0.008(3) 0.011(3) 0.015(3) 0.003(3) 0.003(2) -0.004(3)
C5 0.007(3) 0.024(4) 0.010(3) 0.009(3) 0.002(2) 0.009(3)
C6 0.007(3) 0.026(4) 0.021(4) 0.005(4) 0.001(3) 0.008(3)
C7 0.013(3) 0.020(4) 0.014(3) 0.007(3) 0.000(3) -0.002(3)
C8 0.021(4) 0.021(4) 0.012(3) -0.005(3) 0.005(3) 0.001(3)
C9 0.010(3) 0.015(3) 0.016(3) 0.000(3) 0.004(3) 0.008(3)
C10 0.011(3) 0.005(4) 0.009(3) -0.002(3) 0.000(3) 0.001(3)
C11 0.005(3) 0.007(4) 0.009(3) -0.001(2) -0.001(3) 0.000(2)
C12 0.014(3) 0.010(4) 0.004(3) -0.002(3) 0.003(3) -0.003(3)
C13 0.004(3) 0.007(3) 0.012(3) 0.006(2) 0.001(2) -0.002(2)
C14 0.019(3) 0.005(3) 0.017(3) 0.004(3) -0.001(3) 0.005(3)
C15 0.029(4) 0.012(4) 0.012(3) -0.002(3) -0.003(3) -0.006(3)
C16 0.013(3) 0.020(4) 0.020(4) 0.018(4) -0.006(3) -0.007(3)
C17 0.013(3) 0.024(4) 0.026(4) 0.008(3) 0.007(3) 0.003(3)
C18 0.016(3) 0.018(4) 0.016(4) 0.004(3) 0.007(3) -0.002(3)
C19 0.027(4) 0.009(3) 0.018(4) 0.000(3) 0.011(3) -0.003(3)
C20 0.016(3) 0.018(4) 0.014(3) -0.009(3) 0.007(3) -0.004(3)
C21 0.015(3) 0.019(4) 0.007(3) -0.003(3) 0.006(2) -0.001(3)
C22 0.014(3) 0.012(4) 0.017(3) 0.002(3) 0.004(3) 0.002(3)
C23 0.015(3) 0.039(5) 0.010(3) 0.003(3) -0.002(3) 0.000(3)
C24 0.035(5) 0.034(5) 0.053(6) -0.022(5) -0.019(5) 0.017(4)
C25 0.012(3) 0.018(4) 0.021(4) -0.006(3) 0.002(3) 0.004(3)
C26 0.011(3) 0.018(3) 0.013(3) 0.001(3) 0.003(3) 0.001(3)

loop_
_atom_type_symbol
_atom_type_description
_atom_type_scat_dispersion_real
_atom_type_scat_dispersion_imag
_atom_type_scat_source
C C 0.0033 0.0016 'International Tables Vol C Tables 4.2.6.8 and 6.1.1.4'
H H 0.0000 0.0000 'International Tables Vol C Tables 4.2.6.8 and 6.1.1.4'
O O 0.0106 0.0060 'International Tables Vol C Tables 4.2.6.8 and 6.1.1.4'
S S 0.1246 0.1234 'International Tables Vol C Tables 4.2.6.8 and 6.1.1.4'
Sb Sb -0.5866 1.5461 'International Tables Vol C Tables 4.2.6.8 and 6.1.1.4'

loop_
_geom_angle_atom_site_label_1
_geom_angle_atom_site_label_2
_geom_angle_atom_site_label_3
_geom_angle
_geom_angle_site_symmetry_1
_geom_angle_site_symmetry_3
_geom_angle_publ_flag
C4 Sb1 S1 97.39(19) . . ?
C4 Sb1 S2 91.69(18) . . ?
S1 Sb1 S2 86.59(6) . . ?
C4 Sb1 O1 91.7(2) . . ?
S1 Sb1 O1 161.18(11) . . ?
S2 Sb1 O1 76.66(10) . . ?
C4 Sb1 S5 86.20(18) . 1_565 ?
S1 Sb1 S5 69.43(6) . 1_565 ?
S2 Sb1 S5 155.39(5) . 1_565 ?
O1 Sb1 S5 127.87(10) . 1_565 ?
C4 Sb1 S10 167.05(18) . 1_645 ?
S1 Sb1 S10 80.46(5) . 1_645 ?
S2 Sb1 S10 75.46(5) . 1_645 ?
O1 Sb1 S10 87.00(10) . 1_645 ?
S5 Sb1 S10 104.75(5) 1_565 1_645 ?
C4 Sb1 Sb2 143.78(17) . 1_655 ?
S1 Sb1 Sb2 65.65(4) . 1_655 ?
S2 Sb1 Sb2 117.40(4) . 1_655 ?
O1 Sb1 Sb2 114.66(9) . 1_655 ?
S5 Sb1 Sb2 58.23(4) 1_565 1_655 ?
S10 Sb1 Sb2 46.52(4) 1_645 1_655 ?
C13 Sb2 S7 97.02(18) . . ?
C13 Sb2 S6 97.08(17) . . ?
S7 Sb2 S6 86.63(6) . . ?
C13 Sb2 O2 89.8(2) . . ?
S7 Sb2 O2 156.32(12) . . ?
S6 Sb2 O2 70.00(12) . . ?
C13 Sb2 S10 84.44(17) . 1_545 ?
S7 Sb2 S10 67.60(6) . 1_545 ?
S6 Sb2 S10 154.14(6) . 1_545 ?
O2 Sb2 S10 135.86(12) . 1_545 ?
C13 Sb2 S5 174.31(17) . 1_465 ?
S7 Sb2 S5 85.00(5) . 1_465 ?
S6 Sb2 S5 77.69(5) . 1_465 ?
O2 Sb2 S5 86.30(10) . 1_465 ?
S10 Sb2 S5 101.25(4) 1_545 1_465 ?
C1 S1 Sb1 100.1(2) . . ?
C2 S2 Sb1 99.1(3) . . ?
C3 S3 C1 97.0(3) . . ?
C3 S4 C2 97.6(4) . . ?
C10 S6 Sb2 99.1(3) . . ?
C11 S7 Sb2 100.3(2) . . ?
C12 S8 C10 97.3(4) . . ?
C12 S9 C11 97.5(3) . . ?
C22 O1 C19 109.2(5) . . ?
C26 O2 C23 105.5(5) . . ?
C2 C1 S3 117.1(5) . . ?
C2 C1 S1 126.9(6) . . ?
S3 C1 S1 116.0(4) . . ?
C1 C2 S2 126.7(6) . . ?
C1 C2 S4 114.8(6) . . ?
S2 C2 S4 118.4(4) . . ?
S5 C3 S3 122.4(5) . . ?
S5 C3 S4 124.3(4) . . ?
S3 C3 S4 113.3(4) . . ?
C9 C4 C5 119.5(6) . . ?
C9 C4 Sb1 123.6(5) . . ?
C5 C4 Sb1 116.9(5) . . ?
C6 C5 C4 119.8(6) . . ?
C7 C6 C5 120.2(6) . . ?
C6 C7 C8 120.5(6) . . ?
C7 C8 C9 119.7(6) . . ?
C4 C9 C8 120.3(6) . . ?
C11 C10 S6 127.2(6) . . ?
C11 C10 S8 115.4(6) . . ?
S6 C10 S8 117.3(4) . . ?
C10 C11 S7 126.6(6) . . ?
C10 C11 S9 116.3(5) . . ?
S7 C11 S9 117.0(4) . . ?
S10 C12 S8 125.0(4) . . ?
S10 C12 S9 121.6(4) . . ?
S8 C12 S9 113.5(4) . . ?
C18 C13 C14 118.8(6) . . ?
C18 C13 Sb2 117.6(5) . . ?
C14 C13 Sb2 123.6(5) . . ?
C15 C14 C13 120.4(7) . . ?
C16 C15 C14 119.6(7) . . ?
C15 C16 C17 121.3(6) . . ?
C16 C17 C18 118.7(7) . . ?
C13 C18 C17 121.2(7) . . ?
O1 C19 C20 105.8(5) . . ?
C19 C20 C21 101.9(5) . . ?
C22 C21 C20 101.1(5) . . ?
O1 C22 C21 105.7(5) . . ?
O2 C23 C24 105.2(6) . . ?
C23 C24 C25 104.2(7) . . ?
C26 C25 C24 104.4(6) . . ?
O2 C26 C25 104.8(5) . . ?

loop_
_geom_bond_atom_site_label_1
_geom_bond_atom_site_label_2
_geom_bond_distance
_geom_bond_site_symmetry_2
_geom_bond_publ_flag
Sb1 C4 2.166(6) . ?
Sb1 S1 2.4853(19) . ?
Sb1 S2 2.5424(18) . ?
Sb1 O1 2.886(5) . ?
Sb1 S5 3.0705(19) 1_565 ?
Sb1 S10 3.578(2) 1_645 ?
Sb1 Sb2 4.2093(13) 1_655 ?
Sb2 C13 2.181(6) . ?
Sb2 S7 2.493(2) . ?
Sb2 S6 2.5324(19) . ?
Sb2 O2 2.791(5) . ?
Sb2 S10 3.129(2) 1_545 ?
Sb2 S5 3.679(2) 1_465 ?
S1 C1 1.762(7) . ?
S2 C2 1.743(8) . ?
S3 C3 1.711(7) . ?
S3 C1 1.751(7) . ?
S4 C3 1.735(8) . ?
S4 C2 1.748(8) . ?
S5 C3 1.665(7) . ?
S6 C10 1.749(7) . ?
S7 C11 1.747(7) . ?
S8 C12 1.720(7) . ?
S8 C10 1.765(8) . ?
S9 C12 1.722(7) . ?
S9 C11 1.748(7) . ?
S10 C12 1.671(7) . ?
O1 C22 1.440(8) . ?
O1 C19 1.454(8) . ?
O2 C26 1.434(8) . ?
O2 C23 1.442(8) . ?
C1 C2 1.347(10) . ?
C4 C9 1.388(10) . ?
C4 C5 1.405(9) . ?
C5 C6 1.400(9) . ?
C6 C7 1.380(10) . ?
C7 C8 1.388(10) . ?
C8 C9 1.405(10) . ?
C10 C11 1.346(10) . ?
C13 C18 1.388(10) . ?
C13 C14 1.406(10) . ?
C14 C15 1.387(9) . ?
C15 C16 1.384(11) . ?
C16 C17 1.387(11) . ?
C17 C18 1.396(10) . ?
C19 C20 1.512(9) . ?
C20 C21 1.528(9) . ?
C21 C22 1.525(9) . ?
C23 C24 1.506(11) . ?
C24 C25 1.543(10) . ?
C25 C26 1.514(9) . ?
